data_2211952
loop_
_publ_author_name
'Kolandaivelu Saminathan'
'Kandasamy Sivakumar'

_publ_section_title
;
 A 2:1 complex of 2-nitroaniline and picric acid
;
_journal_coeditor_code SJ2197
_journal_issue 1
_journal_name_full 'Acta Crystallographica Section E'
_journal_page_first o354
_journal_page_last o356
_journal_paper_doi 10.1107/S1600536806053785
_journal_volume 63
_journal_year 2007
_chemical_formula_iupac '2C6 H6 N2 O2 , C6 H3 N3 O7'
_chemical_formula_moiety '2C6 H6 N2 O2 , C6 H3 N3 O7'
_chemical_formula_sum 'C18 H15 N7 O11'
_chemical_formula_weight 505.37
_chemical_name_systematic
;
2-nitroaniline--picric acid  (2/1)
;
_space_group_IT_number 9
_symmetry_cell_setting monoclinic
_symmetry_space_group_name_Hall 'C -2yc'
_symmetry_space_group_name_H-M 'C 1 c 1'
_atom_sites_solution_hydrogens difmap
_atom_sites_solution_primary direct
_atom_sites_solution_secondary difmap
_audit_creation_method SHELXL97
_cell_angle_alpha 90.00
_cell_angle_beta 106.943(11)
_cell_angle_gamma 90.00
_cell_formula_units_Z 4
_cell_length_a 10.3644(17)
_cell_length_b 15.1394(19)
_cell_length_c 14.1042(15)
_cell_measurement_reflns_used 25
_cell_measurement_temperature 293(2)
_cell_measurement_theta_max 35
_cell_measurement_theta_min 15
_cell_volume 2117.0(5)
_computing_cell_refinement 'CAD-4 EXPRESS'
_computing_data_collection 'CAD-4 EXPRESS (Enraf--Nonius, 1994)'
_computing_data_reduction 'XCAD4 (Harms & Wocadlo, 1995)'
_computing_molecular_graphics 'ORTEP-3 (Farrugia, 1997) and PLATON (Spek, 2003)'
_computing_publication_material SHELXL97
_computing_structure_refinement 'SHELXL97 (Sheldrick, 1997)'
_computing_structure_solution 'SHELXS97 (Sheldrick, 1997)'
_diffrn_ambient_temperature 293(2)
_diffrn_measured_fraction_theta_full 1.000
_diffrn_measured_fraction_theta_max 1.000
_diffrn_measurement_device_type 'Enraf--Nonius CAD-4'
_diffrn_measurement_method \w/2\q
_diffrn_radiation_monochromator graphite
_diffrn_radiation_source 'fine-focus sealed tube'
_diffrn_radiation_type CuK\a
_diffrn_radiation_wavelength 1.54184
_diffrn_reflns_av_R_equivalents 0.0000
_diffrn_reflns_av_sigmaI/netI 0.0152
_diffrn_reflns_limit_h_max 12
_diffrn_reflns_limit_h_min 0
_diffrn_reflns_limit_k_max 18
_diffrn_reflns_limit_k_min 0
_diffrn_reflns_limit_l_max 16
_diffrn_reflns_limit_l_min -16
_diffrn_reflns_number 2035
_diffrn_reflns_theta_full 67.96
_diffrn_reflns_theta_max 67.96
_diffrn_reflns_theta_min 5.33
_diffrn_standards_decay_% 0
_diffrn_standards_interval_count 100
_diffrn_standards_number 2
_exptl_absorpt_coefficient_mu 1.168
_exptl_absorpt_correction_T_max 0.8706
_exptl_absorpt_correction_T_min 0.7553
_exptl_absorpt_correction_type psi-scan
_exptl_absorpt_process_details '(North <i>et al.</i>,  1968)'
_exptl_crystal_colour Red
_exptl_crystal_density_diffrn 1.586
_exptl_crystal_density_method 'not measured'
_exptl_crystal_description prism
_exptl_crystal_F_000 1040
_exptl_crystal_size_max 0.40
_exptl_crystal_size_mid 0.26
_exptl_crystal_size_min 0.15
_refine_diff_density_max 0.405
_refine_diff_density_min -0.258
_refine_ls_extinction_method none
_refine_ls_goodness_of_fit_ref 1.088
_refine_ls_hydrogen_treatment constr
_refine_ls_matrix_type full
_refine_ls_number_parameters 326
_refine_ls_number_reflns 1923
_refine_ls_number_restraints 10
_refine_ls_restrained_S_all 1.085
_refine_ls_R_factor_all 0.0670
_refine_ls_R_factor_gt 0.0558
_refine_ls_shift/su_max 0.000
_refine_ls_shift/su_mean 0.000
_refine_ls_structure_factor_coef Fsqd
_refine_ls_weighting_details 'calc w = 1/[\s^2^(Fo^2^)+(0.1298P)^2^+0.4588P] where P=(Fo^2^+2Fc^2^)/3'
_refine_ls_weighting_scheme calc
_refine_ls_wR_factor_gt 0.1650
_refine_ls_wR_factor_ref 0.1790
_reflns_number_gt 1654
_reflns_number_total 2035
_reflns_threshold_expression I>2\s(I)
_cod_data_source_file sj2197.cif
_cod_data_source_block I
_cod_original_sg_symbol_H-M 'C c'
_cod_database_code 2211952
_cod_database_fobs_code 2211952

loop_
_symmetry_equiv_pos_as_xyz
'x, y, z'
'x, -y, z+1/2'
'x+1/2, y+1/2, z'
'x+1/2, -y+1/2, z+1/2'

loop_
_atom_site_type_symbol
_atom_site_label
_atom_site_fract_x
_atom_site_fract_y
_atom_site_fract_z
_atom_site_U_iso_or_equiv
_atom_site_adp_type
_atom_site_calc_flag
_atom_site_refinement_flags
_atom_site_occupancy
O O1 0.5712(4) 0.5211(3) 0.8386(3) 0.0715(9) Uani d . 1
H H1 0.5646 0.4681 0.8265 0.107 Uiso calc R 1
C C1 0.5545(4) 0.5656(3) 0.7555(4) 0.0542(9) Uani d . 1
C C2 0.5251(5) 0.5283(3) 0.6599(4) 0.0564(10) Uani d . 1
C C3 0.5066(5) 0.5771(4) 0.5756(4) 0.0620(12) Uani d . 1
H H3 0.4877 0.5501 0.5138 0.074 Uiso calc R 1
C C4 0.5168(5) 0.6689(4) 0.5849(4) 0.0620(11) Uani d . 1
C C5 0.5429(6) 0.7096(4) 0.6757(4) 0.0694(13) Uani d . 1
H H5 0.5474 0.7708 0.6809 0.083 Uiso calc R 1
C C6 0.5619(5) 0.6579(3) 0.7582(4) 0.0614(11) Uani d . 1
N N1 0.5135(6) 0.4329(3) 0.6484(4) 0.0769(13) Uani d . 1
O O2 0.5327(7) 0.3880(3) 0.7234(4) 0.1091(18) Uani d . 1
O O3 0.4862(7) 0.4022(4) 0.5669(4) 0.1161(19) Uani d . 1
N N2 0.4993(6) 0.7230(4) 0.4958(4) 0.0834(14) Uani d . 1
O O4 0.4930(7) 0.6849(4) 0.4184(4) 0.1066(16) Uani d . 1
O O5 0.4966(8) 0.8030(4) 0.5042(5) 0.119(2) Uani d . 1
N N3 0.5957(6) 0.7027(3) 0.8548(4) 0.0788(13) Uani d . 1
O O6 0.5280(7) 0.7672(3) 0.8604(5) 0.1132(18) Uani d . 1
O O7 0.6889(6) 0.6751(4) 0.9204(4) 0.1117(19) Uani d . 1
C C7A 0.8376(4) 0.5874(3) 0.6048(3) 0.0498(9) Uani d D 1
C C8A 0.8704(4) 0.6175(3) 0.7033(3) 0.0520(10) Uani d D 1
C C9A 0.8913(5) 0.5507(4) 0.7757(4) 0.0692(13) Uani d D 1
H H9A 0.9138 0.5664 0.8423 0.083 Uiso calc R 1
C C10A 0.8791(6) 0.4630(4) 0.7503(6) 0.087(2) Uani d D 1
H H10A 0.8933 0.4205 0.8000 0.104 Uiso calc R 1
C C11A 0.8466(6) 0.4367(4) 0.6534(6) 0.0832(18) Uani d D 1
H H11A 0.8383 0.3769 0.6376 0.100 Uiso calc R 1
C C12A 0.8264(5) 0.4979(3) 0.5807(4) 0.0665(12) Uani d D 1
H H12A 0.8051 0.4803 0.5148 0.080 Uiso calc R 1
N N4A 0.8125(5) 0.6482(3) 0.5233(3) 0.0708(11) Uani d D 1
O O8A 0.7895(7) 0.6210(4) 0.4383(4) 0.1121(18) Uani d . 1
O O9A 0.8110(6) 0.7275(3) 0.5390(4) 0.0986(15) Uani d . 1
N N5A 0.8799(6) 0.7019(3) 0.7302(4) 0.0800(13) Uani d D 1
H H5A 0.8656 0.7426 0.6858 0.096 Uiso calc R 1
H H5B 0.9005 0.7158 0.7919 0.096 Uiso calc R 1
C C7B 0.2104(4) 0.5352(3) 0.7276(3) 0.0640(12) Uani d D 1
C C8B 0.2222(6) 0.6189(3) 0.7726(4) 0.0814(16) Uani d D 1
C C9B 0.1988(7) 0.6936(5) 0.7105(8) 0.134(4) Uani d D 1
H H9B 0.2047 0.7504 0.7366 0.161 Uiso calc R 1
C C10B 0.1671(11) 0.6799(9) 0.6102(8) 0.173(7) Uani d D 1
H H10B 0.1527 0.7301 0.5705 0.207 Uiso calc R 1
C C11B 0.1542(9) 0.6004(9) 0.5624(6) 0.132(4) Uani d D 1
H H11B 0.1316 0.5950 0.4938 0.158 Uiso calc R 1
C C12B 0.1776(6) 0.5305(7) 0.6247(5) 0.123(4) Uani d D 1
H H12B 0.1714 0.4745 0.5965 0.147 Uiso calc R 1
N N4B 0.2305(6) 0.4559(3) 0.7860(6) 0.106(2) Uani d D 1
N N5B 0.2518(8) 0.6345(6) 0.8693(4) 0.126(3) Uani d D 1
H H5C 0.2657 0.5912 0.9104 0.152 Uiso calc R 1
H H5D 0.2570 0.6880 0.8907 0.152 Uiso calc R 1
O O8B 0.2215(9) 0.3857(4) 0.7437(8) 0.171(4) Uani d . 1
O O9B 0.2553(8) 0.4606(5) 0.8769(6) 0.136(2) Uani d . 1

loop_
_atom_site_aniso_label
_atom_site_aniso_U_11
_atom_site_aniso_U_22
_atom_site_aniso_U_33
_atom_site_aniso_U_12
_atom_site_aniso_U_13
_atom_site_aniso_U_23
O1 0.092(2) 0.068(2) 0.0565(19) 0.0094(18) 0.0247(18) 0.0182(16)
C1 0.046(2) 0.065(3) 0.051(2) 0.006(2) 0.0118(16) 0.005(2)
C2 0.049(2) 0.065(3) 0.052(2) -0.0069(18) 0.0099(17) 0.0026(19)
C3 0.050(2) 0.084(3) 0.048(2) -0.006(2) 0.0078(18) 0.004(2)
C4 0.057(2) 0.078(3) 0.051(2) 0.014(2) 0.0150(18) 0.017(2)
C5 0.077(3) 0.067(3) 0.065(3) 0.023(2) 0.021(2) 0.015(2)
C6 0.067(3) 0.062(3) 0.053(2) 0.022(2) 0.0139(19) 0.008(2)
N1 0.090(3) 0.070(3) 0.068(3) -0.036(2) 0.020(2) -0.010(2)
O2 0.166(5) 0.075(3) 0.090(3) -0.037(3) 0.042(3) 0.011(2)
O3 0.162(5) 0.088(3) 0.085(3) -0.047(3) 0.014(3) -0.020(3)
N2 0.083(3) 0.103(4) 0.062(3) 0.024(3) 0.018(2) 0.030(3)
O4 0.131(4) 0.130(4) 0.055(2) 0.006(3) 0.022(2) 0.018(2)
O5 0.169(5) 0.095(3) 0.101(3) 0.057(4) 0.054(3) 0.049(3)
N3 0.108(3) 0.067(3) 0.060(3) 0.021(2) 0.022(2) 0.001(2)
O6 0.154(5) 0.090(3) 0.093(3) 0.047(3) 0.033(3) -0.012(3)
O7 0.144(5) 0.108(3) 0.060(2) 0.043(3) -0.006(3) -0.007(2)
C7A 0.047(2) 0.049(2) 0.054(2) -0.0033(16) 0.0159(17) -0.0045(17)
C8A 0.0454(19) 0.055(2) 0.056(2) -0.0074(17) 0.0144(17) -0.0098(18)
C9A 0.061(3) 0.092(4) 0.055(3) 0.003(2) 0.019(2) 0.011(2)
C10A 0.069(3) 0.078(4) 0.119(6) 0.015(3) 0.035(3) 0.044(4)
C11A 0.080(3) 0.047(3) 0.129(6) 0.000(2) 0.040(4) -0.005(3)
C12A 0.062(3) 0.059(3) 0.080(3) -0.006(2) 0.022(2) -0.023(2)
N4A 0.063(2) 0.085(3) 0.060(2) -0.010(2) 0.0102(18) 0.008(2)
O8A 0.132(4) 0.145(5) 0.056(2) -0.023(3) 0.023(2) -0.003(2)
O9A 0.121(4) 0.071(3) 0.091(3) -0.012(2) 0.013(3) 0.022(2)
N5A 0.093(3) 0.062(2) 0.082(3) -0.010(2) 0.021(3) -0.025(2)
C7B 0.048(2) 0.071(3) 0.072(3) 0.002(2) 0.016(2) -0.004(2)
C8B 0.066(3) 0.079(4) 0.096(4) -0.004(3) 0.018(3) 0.002(3)
C9B 0.078(4) 0.081(5) 0.233(13) -0.017(4) 0.027(6) 0.043(6)
C10B 0.091(6) 0.27(2) 0.147(11) -0.036(9) 0.028(7) 0.096(13)
C11B 0.066(4) 0.250(14) 0.078(5) -0.001(6) 0.021(4) 0.030(7)
C12B 0.058(4) 0.206(11) 0.106(6) 0.010(5) 0.026(4) -0.025(7)
N4B 0.080(3) 0.070(3) 0.154(7) 0.009(3) 0.014(4) 0.015(4)
N5B 0.125(5) 0.114(5) 0.115(5) 0.012(4) -0.004(4) -0.041(4)
O8B 0.173(7) 0.066(3) 0.224(9) 0.026(4) -0.019(6) -0.030(4)
O9B 0.146(5) 0.142(6) 0.109(5) 0.009(4) 0.022(4) 0.046(4)

loop_
_atom_type_symbol
_atom_type_description
_atom_type_scat_dispersion_real
_atom_type_scat_dispersion_imag
_atom_type_scat_source
C C 0.0181 0.0091 'International Tables Vol C Tables 4.2.6.8 and 6.1.1.4'
H H 0.0000 0.0000 'International Tables Vol C Tables 4.2.6.8 and 6.1.1.4'
N N 0.0311 0.0180 'International Tables Vol C Tables 4.2.6.8 and 6.1.1.4'
O O 0.0492 0.0322 'International Tables Vol C Tables 4.2.6.8 and 6.1.1.4'

loop_
_geom_angle_atom_site_label_1
_geom_angle_atom_site_label_2
_geom_angle_atom_site_label_3
_geom_angle
C1 O1 H1 109.5
O1 C1 C6 119.5(4)
O1 C1 C2 125.6(4)
C6 C1 C2 114.9(4)
C3 C2 C1 123.5(5)
C3 C2 N1 117.0(5)
C1 C2 N1 119.5(4)
C2 C3 C4 117.9(4)
C2 C3 H3 121.0
C4 C3 H3 121.0
C5 C4 C3 121.5(4)
C5 C4 N2 119.3(5)
C3 C4 N2 119.2(5)
C6 C5 C4 118.4(5)
C6 C5 H5 120.8
C4 C5 H5 120.8
C5 C6 C1 123.7(5)
C5 C6 N3 117.4(5)
C1 C6 N3 118.9(4)
O3 N1 O2 123.3(5)
O3 N1 C2 118.8(5)
O2 N1 C2 117.8(5)
O4 N2 O5 124.1(5)
O4 N2 C4 117.6(5)
O5 N2 C4 118.2(5)
O7 N3 O6 125.2(5)
O7 N3 C6 118.3(4)
O6 N3 C6 116.4(5)
C12A C7A C8A 122.3(4)
C12A C7A N4A 116.5(4)
C8A C7A N4A 121.2(4)
N5A C8A C7A 124.7(4)
N5A C8A C9A 120.1(5)
C7A C8A C9A 115.2(4)
C10A C9A C8A 121.6(5)
C10A C9A H9A 119.2
C8A C9A H9A 119.2
C11A C10A C9A 121.3(5)
C11A C10A H10A 119.3
C9A C10A H10A 119.3
C12A C11A C10A 119.8(5)
C12A C11A H11A 120.1
C10A C11A H11A 120.1
C11A C12A C7A 119.9(5)
C11A C12A H12A 120.1
C7A C12A H12A 120.1
O9A N4A O8A 119.9(5)
O9A N4A C7A 119.6(4)
O8A N4A C7A 120.5(5)
C8A N5A H5A 120.0
C8A N5A H5B 120.0
H5A N5A H5B 120.0
C12B C7B C8B 118.7(6)
C12B C7B N4B 120.3(7)
C8B C7B N4B 121.0(5)
N5B C8B C7B 126.0(6)
N5B C8B C9B 116.2(8)
C7B C8B C9B 117.8(6)
C10B C9B C8B 117.8(9)
C10B C9B H9B 121.1
C8B C9B H9B 121.1
C11B C10B C9B 127.0(11)
C11B C10B H10B 116.5
C9B C10B H10B 116.5
C12B C11B C10B 113.3(10)
C12B C11B H11B 123.4
C10B C11B H11B 123.4
C11B C12B C7B 125.5(9)
C11B C12B H12B 117.3
C7B C12B H12B 117.3
O8B N4B O9B 121.7(7)
O8B N4B C7B 118.4(8)
O9B N4B C7B 119.9(7)
C8B N5B H5C 120.0
C8B N5B H5D 120.0
H5C N5B H5D 120.0

loop_
_geom_bond_atom_site_label_1
_geom_bond_atom_site_label_2
_geom_bond_distance
O1 C1 1.319(6)
O1 H1 0.8200
C1 C6 1.399(7)
C1 C2 1.410(7)
C2 C3 1.366(7)
C2 N1 1.456(7)
C3 C4 1.396(8)
C3 H3 0.9300
C4 C5 1.375(8)
C4 N2 1.467(6)
C5 C6 1.369(7)
C5 H5 0.9300
C6 N3 1.469(7)
N1 O3 1.194(7)
N1 O2 1.224(7)
N2 O4 1.219(8)
N2 O5 1.219(8)
N3 O7 1.202(7)
N3 O6 1.219(6)
C7A C12A 1.393(6)
C7A C8A 1.407(5)
C7A N4A 1.436(5)
C8A N5A 1.329(5)
C8A C9A 1.408(6)
C9A C10A 1.371(9)
C9A H9A 0.9300
C10A C11A 1.368(10)
C10A H10A 0.9300
C11A C12A 1.352(8)
C11A H11A 0.9300
C12A H12A 0.9300
N4A O9A 1.222(7)
N4A O8A 1.224(7)
N5A H5A 0.8600
N5A H5B 0.8600
C7B C12B 1.393(6)
C7B C8B 1.407(5)
C7B N4B 1.436(5)
C8B N5B 1.328(5)
C8B C9B 1.408(6)
C9B C10B 1.371(9)
C9B H9B 0.9300
C10B C11B 1.368(10)
C10B H10B 0.9300
C11B C12B 1.352(8)
C11B H11B 0.9300
C12B H12B 0.9300
N4B O8B 1.210(9)
N4B O9B 1.234(10)
N5B H5C 0.8600
N5B H5D 0.8600

loop_
_geom_hbond_atom_site_label_D
_geom_hbond_atom_site_label_H
_geom_hbond_atom_site_label_A
_geom_hbond_site_symmetry_A
_geom_hbond_distance_DH
_geom_hbond_distance_HA
_geom_hbond_distance_DA
_geom_hbond_angle_DHA
O1 H1 O2 . 0.82 1.85 2.547(6) 142.3
N5A H5A O9A . 0.86 2.00 2.610(7) 127.5
N5B H5C O9B . 0.86 2.03 2.635(12) 126.8
N5A H5B O4 4_565 0.86 2.32 3.090(7) 149.7
N5B H5D O9A 4_465 0.86 2.38 3.100(8) 142.2
C5 H5 O8B 3 0.93 2.48 3.228(10) 138.0
C10A H10A O8A 2_565 0.93 2.57 3.308(9) 137.1
C11B H11B O9B 2_564 0.93 2.51 3.224(13) 133.7
C3 H3 O9B 2_564 0.93 2.62 3.272(9) 128.0

loop_
_geom_torsion_atom_site_label_1
_geom_torsion_atom_site_label_2
_geom_torsion_atom_site_label_3
_geom_torsion_atom_site_label_4
_geom_torsion
O1 C1 C2 C3 179.0(4)
C6 C1 C2 C3 0.8(7)
O1 C1 C2 N1 -1.2(7)
C6 C1 C2 N1 -179.3(4)
C1 C2 C3 C4 -0.4(7)
N1 C2 C3 C4 179.8(4)
C2 C3 C4 C5 -0.8(7)
C2 C3 C4 N2 179.1(4)
C3 C4 C5 C6 1.5(8)
N2 C4 C5 C6 -178.5(5)
C4 C5 C6 C1 -1.0(8)
C4 C5 C6 N3 177.3(5)
O1 C1 C6 C5 -178.4(5)
C2 C1 C6 C5 -0.2(7)
O1 C1 C6 N3 3.4(7)
C2 C1 C6 N3 -178.4(4)
C3 C2 N1 O3 -1.5(8)
C1 C2 N1 O3 178.7(6)
C3 C2 N1 O2 178.5(5)
C1 C2 N1 O2 -1.3(8)
C5 C4 N2 O4 171.1(6)
C3 C4 N2 O4 -8.9(8)
C5 C4 N2 O5 -6.4(8)
C3 C4 N2 O5 173.6(6)
C5 C6 N3 O7 -131.8(6)
C1 C6 N3 O7 46.6(8)
C5 C6 N3 O6 46.2(8)
C1 C6 N3 O6 -135.5(6)
C12A C7A C8A N5A -178.7(5)
N4A C7A C8A N5A 0.7(7)
C12A C7A C8A C9A 0.1(6)
N4A C7A C8A C9A 179.5(4)
N5A C8A C9A C10A 178.5(5)
C7A C8A C9A C10A -0.4(7)
C8A C9A C10A C11A 0.2(8)
C9A C10A C11A C12A 0.3(9)
C10A C11A C12A C7A -0.6(8)
C8A C7A C12A C11A 0.4(7)
N4A C7A C12A C11A -179.0(5)
C12A C7A N4A O9A 174.6(5)
C8A C7A N4A O9A -4.8(7)
C12A C7A N4A O8A -3.6(7)
C8A C7A N4A O8A 177.0(5)
C12B C7B C8B N5B 179.6(7)
N4B C7B C8B N5B 0.1(9)
C12B C7B C8B C9B 0.6(8)
N4B C7B C8B C9B -178.9(6)
N5B C8B C9B C10B -179.6(8)
C7B C8B C9B C10B -0.5(10)
C8B C9B C10B C11B 0.5(16)
C9B C10B C11B C12B -0.6(16)
C10B C11B C12B C7B 0.7(12)
C8B C7B C12B C11B -0.7(10)
N4B C7B C12B C11B 178.8(7)
C12B C7B N4B O8B 1.8(10)
C8B C7B N4B O8B -178.7(7)
C12B C7B N4B O9B -177.7(7)
C8B C7B N4B O9B 1.8(9)

loop_
_cod_related_entry_id
_cod_related_entry_database
_cod_related_entry_code
1 ChemSpider 21125588
